data_7030850
loop_
_publ_author_name
'Schwamm, Ryan J.'
'Day, Benjamin M.'
'Mansfield, Natalie E.'
'Knowelden, William'
'Hitchcock, Peter B.'
'Coles, Martyn P.'

_publ_section_title
;
 Catalytic bond forming reactions promoted by amidinate, guanidinate and
 phosphaguanidinate compounds of magnesium.
;
_journal_issue 38
_journal_name_full 'Dalton transactions (Cambridge, England : 2003)'
_journal_page_first 14302
_journal_page_last 14314
_journal_paper_doi 10.1039/c4dt01097c
_journal_volume 43
_journal_year 2014
_chemical_compound_source 'synthesis as described'
_chemical_formula_moiety 'C48 H74 Mg N4 O2, 2(C4 H8 O)'
_chemical_formula_sum 'C56 H90 Mg N4 O4'
_chemical_formula_weight 907.63
_chemical_name_systematic
;
 ?
;
_space_group_IT_number 14
_symmetry_cell_setting monoclinic
_symmetry_Int_Tables_number 14
_symmetry_space_group_name_Hall '-P 2ybc'
_symmetry_space_group_name_H-M 'P 1 21/c 1'
_atom_sites_solution_hydrogens geom
_atom_sites_solution_primary direct
_atom_sites_solution_secondary difmap
_audit_conform_dict_location ftp://ftp.iucr.org/pub/cif_core.dic
_audit_conform_dict_name cif_core.dic
_audit_conform_dict_version 2.3
_audit_creation_date 2007-10-24T09:39:10-00:00
_audit_creation_method 'WinGX routine CIF_UPDATE'
_cell_angle_alpha 90
_cell_angle_beta 95.366(2)
_cell_angle_gamma 90
_cell_formula_units_Z 2
_cell_length_a 13.2342(4)
_cell_length_b 18.1902(5)
_cell_length_c 11.2111(3)
_cell_measurement_reflns_used 12152
_cell_measurement_temperature 173(2)
_cell_measurement_theta_max 26.022
_cell_measurement_theta_min 3.395
_cell_measurement_wavelength 0.71073
_cell_volume 2687.05(13)
_computing_cell_refinement 'HKL Scalepack (Otwinowski & Minor 1997)'
_computing_data_collection 'Collect (Nonius BV, 1997-2000)'
_computing_data_reduction 'HKL Denzo and Scalepack (Otwinowski & Minor 1997)'
_computing_molecular_graphics 'Ortep-3 for Windows (Farrugia, 1997)'
_computing_publication_material 'WinGX publication routines (Farrugia, 1999)'
_computing_structure_refinement 'SHELXL-97 (Sheldrick, 1997)'
_computing_structure_solution 'SHELXS-86 (Sheldrick, 1986)'
_diffrn_ambient_temperature 173(2)
_diffrn_detector 'CCD plate'
_diffrn_detector_area_resol_mean 9
_diffrn_measured_fraction_theta_full 0.979
_diffrn_measured_fraction_theta_max 0.979
_diffrn_measurement_device '95mm CCD camera on \k-goniostat'
_diffrn_measurement_device_type KappaCCD
_diffrn_measurement_method 'CCD rotation images, thick slices'
_diffrn_orient_matrix_type 'by Nonius Collect from scalepack cell'
_diffrn_orient_matrix_UB_11 0.08899
_diffrn_orient_matrix_UB_12 0.104E-4
_diffrn_orient_matrix_UB_13 0.157786E-1
_diffrn_orient_matrix_UB_21 -0.103496E-1
_diffrn_orient_matrix_UB_22 -0.3195E-3
_diffrn_orient_matrix_UB_23 0.742348E-1
_diffrn_orient_matrix_UB_31 0.77E-4
_diffrn_orient_matrix_UB_32 -0.549737E-1
_diffrn_orient_matrix_UB_33 -0.4285E-3
_diffrn_radiation_monochromator graphite
_diffrn_radiation_probe x-ray
_diffrn_radiation_type MoK\a
_diffrn_radiation_wavelength 0.71073
_diffrn_reflns_av_R_equivalents 0.0565
_diffrn_reflns_av_unetI/netI 0.0422
_diffrn_reflns_limit_h_max 16
_diffrn_reflns_limit_h_min -13
_diffrn_reflns_limit_k_max 22
_diffrn_reflns_limit_k_min -22
_diffrn_reflns_limit_l_max 12
_diffrn_reflns_limit_l_min -13
_diffrn_reflns_number 21429
_diffrn_reflns_theta_full 26.17
_diffrn_reflns_theta_max 26.17
_diffrn_reflns_theta_min 3.62
_diffrn_source 'Enraf Nonius FR590'
_exptl_absorpt_coefficient_mu 0.08
_exptl_absorpt_correction_type none
_exptl_crystal_colour Colourless
_exptl_crystal_density_diffrn 1.122
_exptl_crystal_density_method 'not measured'
_exptl_crystal_description prism
_exptl_crystal_F_000 996
_exptl_crystal_size_max 0.4
_exptl_crystal_size_mid 0.4
_exptl_crystal_size_min 0.3
_refine_diff_density_max 0.667
_refine_diff_density_min -0.575
_refine_diff_density_rms 0.06
_refine_ls_extinction_method none
_refine_ls_goodness_of_fit_ref 0.996
_refine_ls_hydrogen_treatment constr
_refine_ls_matrix_type full
_refine_ls_number_parameters 270
_refine_ls_number_reflns 5265
_refine_ls_number_restraints 0
_refine_ls_restrained_S_all 0.996
_refine_ls_R_factor_all 0.114
_refine_ls_R_factor_gt 0.087
_refine_ls_shift/su_max 0.001
_refine_ls_shift/su_mean 0
_refine_ls_structure_factor_coef Fsqd
_refine_ls_weighting_details 'calc w=1/[\s^2^(Fo^2^)+(0.1323P)^2^+3.5038P] where P=(Fo^2^+2Fc^2^)/3'
_refine_ls_weighting_scheme calc
_refine_ls_wR_factor_gt 0.2316
_refine_ls_wR_factor_ref 0.2575
_reflns_number_gt 3854
_reflns_number_total 5265
_reflns_threshold_expression >2sigma(I)
_cod_data_source_file c4dt01097c2.cif
_cod_data_source_block Mg(L)2(THF)2-oct1907
_cod_depositor_comments 'Adding full bibliography for 7030844--7030850.cif.'
_cod_original_sg_symbol_H-M 'P 21/c'
_cod_database_code 7030850

loop_
_symmetry_equiv_pos_as_xyz
'x, y, z'
'-x, y+1/2, -z+1/2'
'-x, -y, -z'
'x, -y-1/2, z-1/2'

loop_
_atom_site_label
_atom_site_type_symbol
_atom_site_fract_x
_atom_site_fract_y
_atom_site_fract_z
_atom_site_U_iso_or_equiv
_atom_site_adp_type
_atom_site_occupancy
_atom_site_symmetry_multiplicity
_atom_site_calc_flag
_atom_site_refinement_flags
_atom_site_disorder_assembly
_atom_site_disorder_group
Mg Mg 0.5 0.5 0 0.0306(3) Uani 1 2 d S . .
N1 N 0.38738(17) 0.58079(12) 0.0375(2) 0.0321(5) Uani 1 1 d . A .
N2 N 0.36244(16) 0.46108(12) 0.0729(2) 0.0315(5) Uani 1 1 d . A .
C1 C 0.32810(19) 0.52929(15) 0.0770(2) 0.0289(6) Uani 1 1 d . A .
C8 C 0.3578(2) 0.65814(15) 0.0337(2) 0.0332(6) Uani 1 1 d . . .
H8 H 0.2972 0.6642 0.0798 0.04 Uiso 1 1 calc R B .
C9 C 0.3292(3) 0.68261(18) -0.0950(3) 0.0479(8) Uani 1 1 d . B .
H9A H 0.2698 0.6538 -0.1288 0.058 Uiso 1 1 calc R . .
H9B H 0.3863 0.6719 -0.1434 0.058 Uiso 1 1 calc R . .
C10 C 0.3039(3) 0.76434(19) -0.1046(3) 0.0541(9) Uani 1 1 d . . .
H10A H 0.2905 0.7781 -0.1901 0.065 Uiso 1 1 calc R B .
H10B H 0.2417 0.7744 -0.0647 0.065 Uiso 1 1 calc R . .
C11 C 0.3910(3) 0.81057(19) -0.0467(3) 0.0542(9) Uani 1 1 d . B .
H11A H 0.4515 0.8043 -0.0915 0.065 Uiso 1 1 calc R . .
H11B H 0.3717 0.8632 -0.0499 0.065 Uiso 1 1 calc R . .
C12 C 0.4163(3) 0.78767(18) 0.0818(3) 0.0576(10) Uani 1 1 d . . .
H12A H 0.3575 0.7977 0.1278 0.069 Uiso 1 1 calc R B .
H12B H 0.4744 0.817 0.1175 0.069 Uiso 1 1 calc R . .
C13 C 0.4429(3) 0.70595(17) 0.0910(3) 0.0486(8) Uani 1 1 d . B .
H13A H 0.5054 0.6968 0.0512 0.058 Uiso 1 1 calc R . .
H13B H 0.4568 0.6923 0.1765 0.058 Uiso 1 1 calc R . .
C14 C 0.22900(19) 0.54802(15) 0.1269(2) 0.0303(6) Uani 1 1 d . . .
C15 C 0.2252(2) 0.55824(18) 0.2480(3) 0.0400(7) Uani 1 1 d . B .
H15 H 0.285 0.5512 0.3006 0.048 Uiso 1 1 calc R . .
C16 C 0.1360(2) 0.57861(19) 0.2952(3) 0.0444(8) Uani 1 1 d . . .
H16 H 0.1358 0.5858 0.3791 0.053 Uiso 1 1 calc R B .
C17 C 0.0475(2) 0.58856(17) 0.2214(3) 0.0424(7) Uani 1 1 d . B .
C18 C 0.0508(2) 0.57745(19) 0.0993(3) 0.0465(8) Uani 1 1 d . . .
H18 H -0.0092 0.5837 0.0469 0.056 Uiso 1 1 calc R B .
C19 C 0.1399(2) 0.55742(18) 0.0525(3) 0.0413(7) Uani 1 1 d . B .
H19 H 0.1402 0.55 -0.0314 0.05 Uiso 1 1 calc R . .
C20 C -0.0499(3) 0.6104(2) 0.2724(4) 0.0655(11) Uani 1 1 d . . .
H20A H -0.0377 0.6149 0.3596 0.098 Uiso 0.5 1 calc PR B .
H20B H -0.1017 0.5728 0.2523 0.098 Uiso 0.5 1 calc PR . .
H20C H -0.0733 0.6577 0.2382 0.098 Uiso 0.5 1 calc PR . .
H20D H -0.1041 0.6154 0.2071 0.098 Uiso 0.5 1 calc PR . .
H20E H -0.0401 0.6575 0.3144 0.098 Uiso 0.5 1 calc PR . .
H20F H -0.0685 0.5726 0.3286 0.098 Uiso 0.5 1 calc PR . .
C2 C 0.3004(5) 0.3978(3) 0.1023(6) 0.0287(18) Uiso 0.663(10) 1 d P A 1
H2 H 0.244 0.4165 0.1475 0.034 Uiso 0.663(10) 1 calc PR A 1
C3 C 0.2548(5) 0.3580(3) -0.0043(5) 0.0400(14) Uiso 0.663(10) 1 d P A 1
H3A H 0.3095 0.3444 -0.0547 0.048 Uiso 0.663(10) 1 calc PR A 1
H3B H 0.2081 0.3918 -0.0518 0.048 Uiso 0.663(10) 1 calc PR A 1
C4 C 0.1969(5) 0.2893(3) 0.0226(6) 0.0525(16) Uiso 0.663(10) 1 d P A 1
H4A H 0.1735 0.264 -0.0531 0.063 Uiso 0.663(10) 1 calc PR A 1
H4B H 0.1365 0.3026 0.0638 0.063 Uiso 0.663(10) 1 calc PR A 1
C5 C 0.2648(5) 0.2380(3) 0.1020(7) 0.0554(17) Uiso 0.663(10) 1 d P A 1
H5A H 0.2251 0.1943 0.1219 0.067 Uiso 0.663(10) 1 calc PR A 1
H5B H 0.3213 0.2209 0.0569 0.067 Uiso 0.663(10) 1 calc PR A 1
C6 C 0.3079(4) 0.2742(4) 0.2160(6) 0.0520(16) Uiso 0.663(10) 1 d P A 1
H6A H 0.3545 0.2398 0.2623 0.062 Uiso 0.663(10) 1 calc PR A 1
H6B H 0.2523 0.2869 0.2656 0.062 Uiso 0.663(10) 1 calc PR A 1
C7 C 0.3670(4) 0.3456(3) 0.1865(6) 0.0432(14) Uiso 0.663(10) 1 d P A 1
H7A H 0.3889 0.3718 0.262 0.052 Uiso 0.663(10) 1 calc PR A 1
H7B H 0.4285 0.3319 0.1478 0.052 Uiso 0.663(10) 1 calc PR A 1
O1 O 0.5771(3) 0.5197(3) 0.1861(4) 0.0325(12) Uiso 0.609(13) 1 d P B 1
C21 C 0.5220(4) 0.5223(5) 0.2939(5) 0.0382(15) Uiso 0.609(13) 1 d P B 1
H21A H 0.472 0.4817 0.2926 0.046 Uiso 0.609(13) 1 calc PR B 1
H21B H 0.4854 0.5695 0.2978 0.046 Uiso 0.609(13) 1 calc PR B 1
C22 C 0.5982(5) 0.5146(5) 0.3981(6) 0.0516(18) Uiso 0.609(13) 1 d P B 1
H22A H 0.5757 0.4776 0.4548 0.062 Uiso 0.609(13) 1 calc PR B 1
H22B H 0.608 0.5621 0.4406 0.062 Uiso 0.609(13) 1 calc PR B 1
C23 C 0.6951(4) 0.4906(4) 0.3510(5) 0.0435(16) Uiso 0.609(13) 1 d P B 1
H23A H 0.7026 0.4365 0.3549 0.052 Uiso 0.609(13) 1 calc PR B 1
H23B H 0.7545 0.5136 0.3966 0.052 Uiso 0.609(13) 1 calc PR B 1
C24 C 0.6836(4) 0.5177(4) 0.2200(5) 0.0356(14) Uiso 0.609(13) 1 d P B 1
H24A H 0.7137 0.5672 0.2139 0.043 Uiso 0.609(13) 1 calc PR B 1
H24B H 0.7177 0.4835 0.1679 0.043 Uiso 0.609(13) 1 calc PR B 1
C25 C 0.0839(4) 0.7959(3) 0.1427(5) 0.1052(16) Uiso 0.489(9) 1 d P C 1
H25A H 0.1583 0.8008 0.16 0.126 Uiso 0.489(9) 1 calc PR C 1
H25B H 0.0683 0.7457 0.1125 0.126 Uiso 0.489(9) 1 calc PR C 1
C26 C 0.0465(7) 0.8486(4) 0.0590(7) 0.072(2) Uiso 0.489(9) 1 d P C 1
H26A H 0.0083 0.8236 -0.0096 0.086 Uiso 0.489(9) 1 calc PR C 1
H26B H 0.1041 0.875 0.0283 0.086 Uiso 0.489(9) 1 calc PR C 1
C27 C -0.0183(8) 0.9003(5) 0.1095(8) 0.092(3) Uiso 0.489(9) 1 d P C 1
H27A H -0.0898 0.8924 0.0776 0.11 Uiso 0.489(9) 1 calc PR C 1
H27B H 0.0014 0.9512 0.0904 0.11 Uiso 0.489(9) 1 calc PR C 1
C28 C -0.0063(5) 0.8883(4) 0.2359(6) 0.1174(19) Uiso 0.489(9) 1 d P C 1
H28A H -0.0719 0.8946 0.2705 0.141 Uiso 0.489(9) 1 calc PR C 1
H28B H 0.0433 0.9234 0.2752 0.141 Uiso 0.489(9) 1 calc PR C 1
C29 C 0.0310(4) 0.8112(3) 0.2528(5) 0.1039(16) Uiso 0.489(9) 1 d P C 1
H29A H -0.0262 0.7768 0.2588 0.125 Uiso 0.489(9) 1 calc PR C 1
H29B H 0.0786 0.8069 0.3259 0.125 Uiso 0.489(9) 1 calc PR C 1
C2A C 0.3089(10) 0.4010(7) 0.1256(12) 0.031(4) Uiso 0.337(10) 1 d P A 2
H2A H 0.2442 0.4213 0.1513 0.038 Uiso 0.337(10) 1 calc PR A 2
C3A C 0.2801(13) 0.3444(8) 0.0199(14) 0.063(4) Uiso 0.337(10) 1 d P A 2
H3A1 H 0.2372 0.3695 -0.0449 0.076 Uiso 0.337(10) 1 calc PR A 2
H3A2 H 0.3428 0.3277 -0.0135 0.076 Uiso 0.337(10) 1 calc PR A 2
C4A C 0.2217(10) 0.2762(7) 0.0637(12) 0.054(3) Uiso 0.337(10) 1 d P A 2
H4A1 H 0.1556 0.2916 0.0901 0.065 Uiso 0.337(10) 1 calc PR A 2
H4A2 H 0.209 0.2402 -0.0021 0.065 Uiso 0.337(10) 1 calc PR A 2
C5A C 0.2857(8) 0.2429(6) 0.1648(12) 0.044(3) Uiso 0.337(10) 1 d P A 2
H5A1 H 0.3506 0.2261 0.1368 0.053 Uiso 0.337(10) 1 calc PR A 2
H5A2 H 0.2506 0.1997 0.1952 0.053 Uiso 0.337(10) 1 calc PR A 2
C6A C 0.3068(9) 0.2988(7) 0.2651(13) 0.056(3) Uiso 0.337(10) 1 d P A 2
H6A1 H 0.2418 0.3136 0.2951 0.068 Uiso 0.337(10) 1 calc PR A 2
H6A2 H 0.3492 0.2755 0.3321 0.068 Uiso 0.337(10) 1 calc PR A 2
C7A C 0.3605(9) 0.3668(7) 0.2251(12) 0.049(3) Uiso 0.337(10) 1 d P A 2
H7A1 H 0.3682 0.4022 0.2923 0.059 Uiso 0.337(10) 1 calc PR A 2
H7A2 H 0.4293 0.3529 0.2053 0.059 Uiso 0.337(10) 1 calc PR A 2
O1A O 0.5720(5) 0.5000(5) 0.1920(5) 0.0288(18) Uiso 0.391(13) 1 d P B 2
C21A C 0.5319(6) 0.5479(7) 0.2875(7) 0.035(2) Uiso 0.391(13) 1 d P B 2
H21C H 0.5261 0.5994 0.2591 0.042 Uiso 0.391(13) 1 calc PR B 2
H21D H 0.4636 0.5308 0.3043 0.042 Uiso 0.391(13) 1 calc PR B 2
C22A C 0.6008(7) 0.5439(7) 0.3954(8) 0.040(2) Uiso 0.391(13) 1 d P B 2
H22C H 0.5798 0.505 0.4497 0.048 Uiso 0.391(13) 1 calc PR B 2
H22D H 0.604 0.5915 0.4385 0.048 Uiso 0.391(13) 1 calc PR B 2
C23A C 0.6982(8) 0.5263(8) 0.3508(9) 0.054(3) Uiso 0.391(13) 1 d P B 2
H23C H 0.7378 0.4932 0.4076 0.065 Uiso 0.391(13) 1 calc PR B 2
H23D H 0.738 0.5717 0.3419 0.065 Uiso 0.391(13) 1 calc PR B 2
C24A C 0.6762(6) 0.4894(7) 0.2323(8) 0.037(2) Uiso 0.391(13) 1 d P B 2
H24C H 0.7195 0.5106 0.1736 0.045 Uiso 0.391(13) 1 calc PR B 2
H24D H 0.6912 0.4362 0.2401 0.045 Uiso 0.391(13) 1 calc PR B 2
C25A C 0.0839(4) 0.7959(3) 0.1427(5) 0.1052(16) Uiso 0.311(9) 1 d P C 2
H25C H 0.1483 0.7693 0.1639 0.126 Uiso 0.311(9) 1 calc PR C 2
H25D H 0.0403 0.7656 0.0853 0.126 Uiso 0.311(9) 1 calc PR C 2
C26A C 0.1020(9) 0.8615(5) 0.0947(9) 0.061(3) Uiso 0.311(9) 1 d P C 2
H26C H 0.176 0.871 0.1037 0.074 Uiso 0.311(9) 1 calc PR C 2
H26D H 0.0796 0.8604 0.008 0.074 Uiso 0.311(9) 1 calc PR C 2
C27A C 0.0562(14) 0.9139(9) 0.1441(14) 0.110(5) Uiso 0.311(9) 1 d P C 2
H27C H 0.0128 0.9405 0.0817 0.131 Uiso 0.311(9) 1 calc PR C 2
H27D H 0.1073 0.949 0.1807 0.131 Uiso 0.311(9) 1 calc PR C 2
C28A C -0.0063(5) 0.8883(4) 0.2359(6) 0.1174(19) Uiso 0.311(9) 1 d P C 2
H28C H -0.0795 0.8898 0.2076 0.141 Uiso 0.311(9) 1 calc PR C 2
H28D H 0.0058 0.9174 0.3105 0.141 Uiso 0.311(9) 1 calc PR C 2
C29A C 0.0310(4) 0.8112(3) 0.2528(5) 0.1039(16) Uiso 0.311(9) 1 d P C 2
H29C H -0.0262 0.7768 0.2588 0.125 Uiso 0.311(9) 1 calc PR C 2
H29D H 0.0786 0.8069 0.3259 0.125 Uiso 0.311(9) 1 calc PR C 2
O25 O 0.0839(4) 0.7959(3) 0.1427(5) 0.1052(16) Uiso 0.2 1 d P C 3
O26 O 0.0465(7) 0.8486(4) 0.0590(7) 0.072(2) Uiso 0.122(2) 1 d P C 3
O27 O -0.0183(8) 0.9003(5) 0.1095(8) 0.092(3) Uiso 0.122(2) 1 d P C 3
O28 O -0.0063(5) 0.8883(4) 0.2359(6) 0.1174(19) Uiso 0.2 1 d P C 3
O29 O 0.0310(4) 0.8112(3) 0.2528(5) 0.1039(16) Uiso 0.2 1 d P C 3
O26A O 0.1020(9) 0.8615(5) 0.0947(9) 0.061(3) Uiso 0.078(2) 1 d P C 3
O27A O 0.0562(14) 0.9139(9) 0.1441(14) 0.110(5) Uiso 0.078(2) 1 d P C 3

loop_
_atom_site_aniso_label
_atom_site_aniso_U_11
_atom_site_aniso_U_22
_atom_site_aniso_U_33
_atom_site_aniso_U_23
_atom_site_aniso_U_13
_atom_site_aniso_U_12
Mg 0.0240(7) 0.0343(7) 0.0348(7) 0.0001(5) 0.0096(5) 0.0036(5)
N1 0.0259(12) 0.0339(12) 0.0376(12) -0.0001(10) 0.0088(9) 0.0051(9)
N2 0.0248(11) 0.0355(12) 0.0355(12) 0.0012(10) 0.0096(9) 0.0024(9)
C1 0.0216(12) 0.0383(14) 0.0269(12) -0.0019(11) 0.0027(10) 0.0033(11)
C8 0.0272(14) 0.0363(15) 0.0373(14) 0.0010(12) 0.0094(11) 0.0046(11)
C9 0.055(2) 0.0437(18) 0.0428(17) 0.0009(14) -0.0070(15) 0.0061(15)
C10 0.068(2) 0.0435(18) 0.0483(19) 0.0075(15) -0.0057(17) 0.0085(16)
C11 0.063(2) 0.0407(18) 0.059(2) 0.0099(16) 0.0090(17) 0.0004(16)
C12 0.073(3) 0.0380(17) 0.058(2) -0.0031(15) -0.0127(18) -0.0040(16)
C13 0.057(2) 0.0413(17) 0.0442(17) -0.0010(14) -0.0107(15) 0.0006(15)
C14 0.0237(13) 0.0326(13) 0.0352(14) -0.0034(11) 0.0065(11) 0.0005(10)
C15 0.0268(14) 0.0560(18) 0.0375(15) -0.0093(14) 0.0040(12) -0.0008(13)
C16 0.0354(16) 0.0565(19) 0.0433(17) -0.0137(14) 0.0137(13) -0.0034(14)
C17 0.0280(15) 0.0406(16) 0.0608(19) -0.0060(14) 0.0158(13) -0.0010(12)
C18 0.0247(15) 0.059(2) 0.0552(19) -0.0012(16) 0.0016(13) 0.0072(13)
C19 0.0287(15) 0.0545(18) 0.0406(16) -0.0033(14) 0.0033(12) 0.0074(13)
C20 0.0366(19) 0.077(3) 0.087(3) -0.008(2) 0.0280(19) 0.0091(18)

loop_
_atom_type_symbol
_atom_type_description
_atom_type_scat_dispersion_real
_atom_type_scat_dispersion_imag
_atom_type_scat_source
C C 0.0033 0.0016 'International Tables Vol C Tables 4.2.6.8 and 6.1.1.4'
H H 0 0 'International Tables Vol C Tables 4.2.6.8 and 6.1.1.4'
Mg Mg 0.0486 0.0363 'International Tables Vol C Tables 4.2.6.8 and 6.1.1.4'
N N 0.0061 0.0033 'International Tables Vol C Tables 4.2.6.8 and 6.1.1.4'
O O 0.0106 0.006 'International Tables Vol C Tables 4.2.6.8 and 6.1.1.4'

loop_
_geom_angle_atom_site_label_1
_geom_angle_atom_site_label_2
_geom_angle_atom_site_label_3
_geom_angle
_geom_angle_site_symmetry_1
_geom_angle_site_symmetry_3
N1 Mg N1 180.00(8) 3_665 .
N1 Mg N2 62.18(8) 3_665 3_665
N1 Mg N2 117.82(8) . 3_665
N1 Mg N2 117.82(8) 3_665 .
N1 Mg N2 62.18(8) . .
N2 Mg N2 180 3_665 .
N1 Mg O1 88.44(13) 3_665 3_665
N1 Mg O1 91.56(13) . 3_665
N2 Mg O1 91.49(13) 3_665 3_665
N2 Mg O1 88.51(14) . 3_665
N1 Mg O1 91.56(13) 3_665 .
N1 Mg O1 88.44(13) . .
N2 Mg O1 88.51(14) 3_665 .
N2 Mg O1 91.49(13) . .
O1 Mg O1 180.0(3) 3_665 .
N1 Mg O1A 87.04(18) 3_665 .
N1 Mg O1A 92.96(18) . .
N2 Mg O1A 93.67(19) 3_665 .
N2 Mg O1A 86.33(19) . .
N1 Mg O1A 92.96(18) 3_665 3_665
N1 Mg O1A 87.04(18) . 3_665
N2 Mg O1A 86.33(19) 3_665 3_665
N2 Mg O1A 93.67(19) . 3_665
C1 N1 C8 121.8(2) . .
C1 N1 Mg 91.43(16) . .
C8 N1 Mg 146.80(18) . .
C1 N2 C2A 120.5(6) . .
C1 N2 C2 121.7(3) . .
C1 N2 Mg 90.58(16) . .
C2A N2 Mg 148.1(5) . .
C2 N2 Mg 147.3(3) . .
N2 C1 N1 115.8(2) . .
N2 C1 C14 122.5(2) . .
N1 C1 C14 121.7(2) . .
N1 C8 C13 110.7(2) . .
N1 C8 C9 110.6(2) . .
C13 C8 C9 110.1(3) . .
N1 C8 H8 108.5 . .
C13 C8 H8 108.5 . .
C9 C8 H8 108.5 . .
C8 C9 C10 112.7(3) . .
C8 C9 H9A 109.1 . .
C10 C9 H9A 109.1 . .
C8 C9 H9B 109.1 . .
C10 C9 H9B 109.1 . .
H9A C9 H9B 107.8 . .
C11 C10 C9 110.8(3) . .
C11 C10 H10A 109.5 . .
C9 C10 H10A 109.5 . .
C11 C10 H10B 109.5 . .
C9 C10 H10B 109.5 . .
H10A C10 H10B 108.1 . .
C12 C11 C10 110.3(3) . .
C12 C11 H11A 109.6 . .
C10 C11 H11A 109.6 . .
C12 C11 H11B 109.6 . .
C10 C11 H11B 109.6 . .
H11A C11 H11B 108.1 . .
C11 C12 C13 111.3(3) . .
C11 C12 H12A 109.4 . .
C13 C12 H12A 109.4 . .
C11 C12 H12B 109.4 . .
C13 C12 H12B 109.4 . .
H12A C12 H12B 108 . .
C8 C13 C12 111.8(3) . .
C8 C13 H13A 109.3 . .
C12 C13 H13A 109.3 . .
C8 C13 H13B 109.3 . .
C12 C13 H13B 109.3 . .
H13A C13 H13B 107.9 . .
C15 C14 C19 117.9(3) . .
C15 C14 C1 120.5(2) . .
C19 C14 C1 121.5(2) . .
C14 C15 C16 121.5(3) . .
C14 C15 H15 119.3 . .
C16 C15 H15 119.3 . .
C17 C16 C15 120.7(3) . .
C17 C16 H16 119.6 . .
C15 C16 H16 119.6 . .
C16 C17 C18 117.9(3) . .
C16 C17 C20 120.9(3) . .
C18 C17 C20 121.2(3) . .
C19 C18 C17 121.2(3) . .
C19 C18 H18 119.4 . .
C17 C18 H18 119.4 . .
C18 C19 C14 120.7(3) . .
C18 C19 H19 119.7 . .
C14 C19 H19 119.7 . .
C17 C20 H20A 109.5 . .
C17 C20 H20B 109.5 . .
H20A C20 H20B 109.5 . .
C17 C20 H20C 109.5 . .
H20A C20 H20C 109.5 . .
H20B C20 H20C 109.5 . .
C17 C20 H20D 109.5 . .
H20A C20 H20D 141.1 . .
H20B C20 H20D 56.3 . .
H20C C20 H20D 56.3 . .
C17 C20 H20E 109.5 . .
H20A C20 H20E 56.3 . .
H20B C20 H20E 141.1 . .
H20C C20 H20E 56.3 . .
H20D C20 H20E 109.5 . .
C17 C20 H20F 109.5 . .
H20A C20 H20F 56.3 . .
H20B C20 H20F 56.3 . .
H20C C20 H20F 141.1 . .
H20D C20 H20F 109.5 . .
H20E C20 H20F 109.5 . .
N2 C2 C3 113.4(5) . .
N2 C2 C7 108.6(4) . .
C3 C2 C7 111.0(5) . .
N2 C2 H2 107.9 . .
C3 C2 H2 107.9 . .
C7 C2 H2 107.9 . .
C2 C3 C4 114.8(5) . .
C2 C3 H3A 108.6 . .
C4 C3 H3A 108.6 . .
C2 C3 H3B 108.6 . .
C4 C3 H3B 108.6 . .
H3A C3 H3B 107.5 . .
C3 C4 C5 109.9(5) . .
C3 C4 H4A 109.7 . .
C5 C4 H4A 109.7 . .
C3 C4 H4B 109.7 . .
C5 C4 H4B 109.7 . .
H4A C4 H4B 108.2 . .
C6 C5 C4 112.6(5) . .
C6 C5 H5A 109.1 . .
C4 C5 H5A 109.1 . .
C6 C5 H5B 109.1 . .
C4 C5 H5B 109.1 . .
H5A C5 H5B 107.8 . .
C5 C6 C7 109.9(5) . .
C5 C6 H6A 109.7 . .
C7 C6 H6A 109.7 . .
C5 C6 H6B 109.7 . .
C7 C6 H6B 109.7 . .
H6A C6 H6B 108.2 . .
C2 C7 C6 111.7(4) . .
C2 C7 H7A 109.3 . .
C6 C7 H7A 109.3 . .
C2 C7 H7B 109.3 . .
C6 C7 H7B 109.3 . .
H7A C7 H7B 107.9 . .
C24 O1 C21 109.6(4) . .
C24 O1 Mg 126.2(3) . .
C21 O1 Mg 123.2(3) . .
O1 C21 C22 107.0(5) . .
O1 C21 H21A 110.3 . .
C22 C21 H21A 110.3 . .
O1 C21 H21B 110.3 . .
C22 C21 H21B 110.3 . .
H21A C21 H21B 108.6 . .
C21 C22 C23 107.0(5) . .
C21 C22 H22A 110.3 . .
C23 C22 H22A 110.3 . .
C21 C22 H22B 110.3 . .
C23 C22 H22B 110.3 . .
H22A C22 H22B 108.6 . .
C22 C23 C24 103.4(5) . .
C22 C23 H23A 111.1 . .
C24 C23 H23A 111.1 . .
C22 C23 H23B 111.1 . .
C24 C23 H23B 111.1 . .
H23A C23 H23B 109.1 . .
O1 C24 C23 105.6(4) . .
O1 C24 H24A 110.6 . .
C23 C24 H24A 110.6 . .
O1 C24 H24B 110.6 . .
C23 C24 H24B 110.6 . .
H24A C24 H24B 108.7 . .
C26 C25 C29 105.1(5) . .
C26 C25 H25A 110.7 . .
C29 C25 H25A 110.7 . .
C26 C25 H25B 110.7 . .
C29 C25 H25B 110.7 . .
H25A C25 H25B 108.8 . .
C25 C26 C27 112.0(6) . .
C25 C26 H26A 109.2 . .
C27 C26 H26A 109.2 . .
C25 C26 H26B 109.2 . .
C27 C26 H26B 109.2 . .
H26A C26 H26B 107.9 . .
C26 C27 C28 106.1(7) . .
C26 C27 H27A 110.5 . .
C28 C27 H27A 110.5 . .
C26 C27 H27B 110.5 . .
C28 C27 H27B 110.5 . .
H27A C27 H27B 108.7 . .
C27 C28 C29 105.9(6) . .
C27 C28 H28A 110.5 . .
C29 C28 H28A 110.5 . .
C27 C28 H28B 110.5 . .
C29 C28 H28B 110.5 . .
H28A C28 H28B 108.7 . .
C28 C29 C25 104.1(5) . .
C28 C29 H29A 110.9 . .
C25 C29 H29A 110.9 . .
C28 C29 H29B 110.9 . .
C25 C29 H29B 110.9 . .
H29A C29 H29B 108.9 . .
C7A C2A N2 116.0(10) . .
C7A C2A C3A 111.9(11) . .
N2 C2A C3A 106.0(9) . .
C7A C2A H2A 107.6 . .
N2 C2A H2A 107.6 . .
C3A C2A H2A 107.6 . .
C4A C3A C2A 111.7(11) . .
C4A C3A H3A1 109.3 . .
C2A C3A H3A1 109.3 . .
C4A C3A H3A2 109.3 . .
C2A C3A H3A2 109.3 . .
H3A1 C3A H3A2 107.9 . .
C5A C4A C3A 107.5(11) . .
C5A C4A H4A1 110.2 . .
C3A C4A H4A1 110.2 . .
C5A C4A H4A2 110.2 . .
C3A C4A H4A2 110.2 . .
H4A1 C4A H4A2 108.5 . .
C4A C5A C6A 110.2(9) . .
C4A C5A H5A1 109.6 . .
C6A C5A H5A1 109.6 . .
C4A C5A H5A2 109.6 . .
C6A C5A H5A2 109.6 . .
H5A1 C5A H5A2 108.1 . .
C7A C6A C5A 112.7(10) . .
C7A C6A H6A1 109.1 . .
C5A C6A H6A1 109.1 . .
C7A C6A H6A2 109.1 . .
C5A C6A H6A2 109.1 . .
H6A1 C6A H6A2 107.8 . .
C2A C7A C6A 113.1(10) . .
C2A C7A H7A1 109 . .
C6A C7A H7A1 109 . .
C2A C7A H7A2 109 . .
C6A C7A H7A2 109 . .
H7A1 C7A H7A2 107.8 . .
C24A O1A C21A 104.3(6) . .
C24A O1A Mg 127.6(5) . .
C21A O1A Mg 121.7(5) . .
C22A C21A O1A 109.1(7) . .
C22A C21A H21C 109.9 . .
O1A C21A H21C 109.9 . .
C22A C21A H21D 109.9 . .
O1A C21A H21D 109.9 . .
H21C C21A H21D 108.3 . .
C21A C22A C23A 103.4(7) . .
C21A C22A H22C 111.1 . .
C23A C22A H22C 111.1 . .
C21A C22A H22D 111.1 . .
C23A C22A H22D 111.1 . .
H22C C22A H22D 109 . .
C22A C23A C24A 107.4(8) . .
C22A C23A H23C 110.2 . .
C24A C23A H23C 110.2 . .
C22A C23A H23D 110.2 . .
C24A C23A H23D 110.2 . .
H23C C23A H23D 108.5 . .
O1A C24A C23A 108.9(7) . .
O1A C24A H24C 109.9 . .
C23A C24A H24C 109.9 . .
O1A C24A H24D 109.9 . .
C23A C24A H24D 109.9 . .
H24C C24A H24D 108.3 . .
C27A C26A H26C 109.2 . .
C27A C26A H26D 109.2 . .
H26C C26A H26D 107.9 . .
C26A C27A H27C 109 . .
C26A C27A H27D 109 . .
H27C C27A H27D 107.8 . .

loop_
_geom_bond_atom_site_label_1
_geom_bond_atom_site_label_2
_geom_bond_distance
_geom_bond_site_symmetry_2
Mg N1 2.162(2) 3_665
Mg N1 2.162(2) .
Mg N2 2.182(2) 3_665
Mg N2 2.182(2) .
Mg O1 2.264(4) 3_665
Mg O1 2.264(4) .
Mg O1A 2.271(6) .
Mg O1A 2.271(6) 3_665
N1 C1 1.324(4) .
N1 C8 1.460(4) .
N2 C1 1.324(3) .
N2 C2A 1.457(13) .
N2 C2 1.469(7) .
C1 C14 1.512(3) .
C8 C13 1.518(4) .
C8 C9 1.523(4) .
C8 H8 1 .
C9 C10 1.526(4) .
C9 H9A 0.99 .
C9 H9B 0.99 .
C10 C11 1.522(5) .
C10 H10A 0.99 .
C10 H10B 0.99 .
C11 C12 1.507(5) .
C11 H11A 0.99 .
C11 H11B 0.99 .
C12 C13 1.529(5) .
C12 H12A 0.99 .
C12 H12B 0.99 .
C13 H13A 0.99 .
C13 H13B 0.99 .
C14 C15 1.376(4) .
C14 C19 1.389(4) .
C15 C16 1.388(4) .
C15 H15 0.95 .
C16 C17 1.381(5) .
C16 H16 0.95 .
C17 C18 1.389(5) .
C17 C20 1.511(4) .
C18 C19 1.383(4) .
C18 H18 0.95 .
C19 H19 0.95 .
C20 H20A 0.98 .
C20 H20B 0.98 .
C20 H20C 0.98 .
C20 H20D 0.98 .
C20 H20E 0.98 .
C20 H20F 0.98 .
C2 C3 1.478(9) .
C2 C7 1.553(8) .
C2 H2 1 .
C3 C4 1.511(8) .
C3 H3A 0.99 .
C3 H3B 0.99 .
C4 C5 1.523(9) .
C4 H4A 0.99 .
C4 H4B 0.99 .
C5 C6 1.503(9) .
C5 H5A 0.99 .
C5 H5B 0.99 .
C6 C7 1.567(8) .
C6 H6A 0.99 .
C6 H6B 0.99 .
C7 H7A 0.99 .
C7 H7B 0.99 .
O1 C24 1.426(7) .
O1 C21 1.469(7) .
C21 C22 1.477(9) .
C21 H21A 0.99 .
C21 H21B 0.99 .
C22 C23 1.497(9) .
C22 H22A 0.99 .
C22 H22B 0.99 .
C23 C24 1.543(8) .
C23 H23A 0.99 .
C23 H23B 0.99 .
C24 H24A 0.99 .
C24 H24B 0.99 .
C25 C26 1.399(9) .
C25 C29 1.501(7) .
C25 H25A 0.99 .
C25 H25B 0.99 .
C26 C27 1.425(10) .
C26 H26A 0.99 .
C26 H26B 0.99 .
C27 C28 1.427(10) .
C27 H27A 0.99 .
C27 H27B 0.99 .
C28 C29 1.492(8) .
C28 H28A 0.99 .
C28 H28B 0.99 .
C29 H29A 0.99 .
C29 H29B 0.99 .
C2A C7A 1.399(17) .
C2A C3A 1.588(19) .
C2A H2A 1 .
C3A C4A 1.565(19) .
C3A H3A1 0.99 .
C3A H3A2 0.99 .
C4A C5A 1.479(17) .
C4A H4A1 0.99 .
C4A H4A2 0.99 .
C5A C6A 1.523(16) .
C5A H5A1 0.99 .
C5A H5A2 0.99 .
C6A C7A 1.514(15) .
C6A H6A1 0.99 .
C6A H6A2 0.99 .
C7A H7A1 0.99 .
C7A H7A2 0.99 .
O1A C24A 1.423(10) .
O1A C21A 1.515(11) .
C21A C22A 1.447(12) .
C21A H21C 0.99 .
C21A H21D 0.99 .
C22A C23A 1.461(13) .
C22A H22C 0.99 .
C22A H22D 0.99 .
C23A C24A 1.492(14) .
C23A H23C 0.99 .
C23A H23D 0.99 .
C24A H24C 0.99 .
C24A H24D 0.99 .
C26A C27A 1.283(17) .
C26A H26C 0.99 .
C26A H26D 0.99 .
C27A H27C 0.99 .
C27A H27D 0.99 .
